data_2311260
loop_
_publ_author_name
'Parsons, Simon'
'Flack, Howard D.'
'Wagner, Trixie'

_publ_section_title
;
 Use of intensity quotients and differences in absolute structure
 refinement.
;
_journal_issue 'Pt 3'
_journal_name_full 'Acta crystallographica Section B, Structural science, crystal engineering and materials'
_journal_page_first 249
_journal_page_last 259
_journal_paper_doi 10.1107/S2052519213010014
_journal_volume 69
_journal_year 2013
_chemical_formula_sum 'C21 H29 N3'
_chemical_formula_weight 323.47
_space_group_crystal_system orthorhombic
_space_group_IT_number 19
_space_group_name_Hall 'P 2ac 2ab'
_space_group_name_H-M_alt 'P 21 21 21'
_atom_sites_solution_hydrogens difmap
_audit_creation_method SHELXL-2012
_cell_angle_alpha 90
_cell_angle_beta 90
_cell_angle_gamma 90
_cell_formula_units_Z 4
_cell_length_a 8.513(2)
_cell_length_b 11.527(2)
_cell_length_c 17.855(4)
_cell_measurement_temperature 100(2)
_cell_volume 1752.1(6)
_computing_structure_refinement 'SHELXL-2012 (Sheldrick, 2012)'
_diffrn_ambient_temperature 100(2)
_diffrn_measured_fraction_theta_full 0.967
_diffrn_measured_fraction_theta_max 0.989
_diffrn_radiation_type CuK\a
_diffrn_radiation_wavelength 1.54178
_diffrn_reflns_av_R_equivalents 0.0326
_diffrn_reflns_av_unetI/netI 0.0129
_diffrn_reflns_Laue_measured_fraction_full 0.967
_diffrn_reflns_Laue_measured_fraction_max 0.989
_diffrn_reflns_limit_h_max 10
_diffrn_reflns_limit_h_min -10
_diffrn_reflns_limit_k_max 13
_diffrn_reflns_limit_k_min -13
_diffrn_reflns_limit_l_max 20
_diffrn_reflns_limit_l_min -18
_diffrn_reflns_number 53779
_diffrn_reflns_point_group_measured_fraction_full 0.967
_diffrn_reflns_point_group_measured_fraction_max 0.991
_diffrn_reflns_theta_full 67.679
_diffrn_reflns_theta_max 66.590
_diffrn_reflns_theta_min 4.566
_exptl_absorpt_coefficient_mu 0.554
_exptl_crystal_density_diffrn 1.226
_exptl_crystal_F_000 704
_exptl_crystal_size_max 0.790
_exptl_crystal_size_mid 0.300
_exptl_crystal_size_min 0.300
_refine_diff_density_max 0.158
_refine_diff_density_min -0.130
_refine_diff_density_rms 0.029
_refine_ls_abs_structure_details
;
 Flack x determined using 1295 quotients [(I+)-(I-)]/[(I+)+(I-)]
 (Parsons and Flack (2004), Acta Cryst. A60, s61).
;
_refine_ls_abs_structure_Flack 0.01(4)
_refine_ls_extinction_coef 0.0108(9)
_refine_ls_extinction_expression Fc^*^=kFc[1+0.001xFc^2^\l^3^/sin(2\q)]^-1/4^
_refine_ls_extinction_method SHELXL
_refine_ls_goodness_of_fit_ref 1.105
_refine_ls_hydrogen_treatment refall
_refine_ls_matrix_type full
_refine_ls_number_parameters 334
_refine_ls_number_reflns 3071
_refine_ls_number_restraints 0
_refine_ls_restrained_S_all 1.105
_refine_ls_R_factor_all 0.0247
_refine_ls_R_factor_gt 0.0247
_refine_ls_shift/su_max 0.004
_refine_ls_shift/su_mean 0.001
_refine_ls_structure_factor_coef Fsqd
_refine_ls_weighting_details
;
 w=1/[\s^2^(Fo^2^)+(0.0363P)^2^+0.2813P]
 where P=(Fo^2^+2Fc^2^)/3
;
_refine_ls_weighting_scheme calc
_refine_ls_wR_factor_gt 0.0647
_refine_ls_wR_factor_ref 0.0647
_reflns_Friedel_coverage 0.732
_reflns_Friedel_fraction_full 0.967
_reflns_Friedel_fraction_max 0.994
_reflns_number_gt 3069
_reflns_number_total 3071
_reflns_threshold_expression 'I > 2\s(I)'
_cod_data_source_file TWA21A_B.cif
_cod_data_source_block TWA21A_B
_cod_database_code 2311260
_shelx_space_group_comment
;
The symmetry employed for this shelxl refinement is uniquely defined
by the following loop, which should always be used as a source of
symmetry information in preference to the above space-group names.
They are only intended as comments.
;
_shelx_estimated_absorpt_t_min 0.669
_shelx_estimated_absorpt_t_max 0.851
_shelxl_version_number 2012-9

loop_
_space_group_symop_operation_xyz
'x, y, z'
'-x+1/2, -y, z+1/2'
'-x, y+1/2, -z+1/2'
'x+1/2, -y+1/2, -z'

loop_
_atom_site_label
_atom_site_type_symbol
_atom_site_fract_x
_atom_site_fract_y
_atom_site_fract_z
_atom_site_U_iso_or_equiv
_atom_site_adp_type
_atom_site_occupancy
_atom_site_site_symmetry_order
_atom_site_calc_flag
C1 C 0.8226(2) 0.34074(17) -0.04023(9) 0.0260(4) Uani 1 1 d
H1A H 0.787(3) 0.263(2) -0.0487(13) 0.049(7) Uiso 1 1 d
H1B H 0.893(2) 0.3618(18) -0.0794(11) 0.029(5) Uiso 1 1 d
H1C H 0.727(3) 0.393(2) -0.0456(15) 0.054(7) Uiso 1 1 d
C2 C 0.90209(18) 0.35478(14) 0.03561(8) 0.0200(3) Uani 1 1 d
H2A H 0.940(2) 0.4361(17) 0.0408(10) 0.022(5) Uiso 1 1 d
H2B H 0.999(2) 0.3070(17) 0.0375(11) 0.027(5) Uiso 1 1 d
C3 C 0.80269(17) 0.32573(13) 0.10526(8) 0.0174(3) Uani 1 1 d
C4 C 0.75019(17) 0.19789(13) 0.10606(9) 0.0184(3) Uani 1 1 d
H4A H 0.676(2) 0.1827(15) 0.1486(10) 0.015(4) Uiso 1 1 d
H4B H 0.690(2) 0.1801(16) 0.0601(11) 0.020(4) Uiso 1 1 d
C5 C 0.89078(18) 0.11625(14) 0.11413(9) 0.0207(3) Uani 1 1 d
H5A H 0.853(2) 0.0321(16) 0.1175(10) 0.021(4) Uiso 1 1 d
H5B H 0.965(2) 0.1227(17) 0.0691(11) 0.024(5) Uiso 1 1 d
C6 C 0.98221(18) 0.14486(13) 0.18497(9) 0.0208(3) Uani 1 1 d
H6A H 0.911(2) 0.1258(15) 0.2295(10) 0.015(4) Uiso 1 1 d
H6B H 1.083(2) 0.0977(18) 0.1892(11) 0.027(5) Uiso 1 1 d
N7 N 1.03433(14) 0.26656(11) 0.18484(7) 0.0183(3) Uani 1 1 d
C8 C 1.11943(19) 0.29579(14) 0.25411(9) 0.0208(3) Uani 1 1 d
H8A H 1.152(2) 0.3801(17) 0.2478(10) 0.020(4) Uiso 1 1 d
H8B H 1.217(2) 0.2489(18) 0.2563(11) 0.028(5) Uiso 1 1 d
C9 C 1.02328(19) 0.28159(14) 0.32688(9) 0.0211(4) Uani 1 1 d
H9A H 1.019(2) 0.1976(18) 0.3434(11) 0.027(5) Uiso 1 1 d
H9B H 1.078(2) 0.3263(18) 0.3696(12) 0.030(5) Uiso 1 1 d
C10 C 0.86009(17) 0.32732(12) 0.31474(9) 0.0176(3) Uani 1 1 d
C11 C 0.73065(18) 0.34505(13) 0.36484(9) 0.0174(3) Uani 1 1 d
C12 C 0.70959(19) 0.32740(13) 0.44204(9) 0.0203(3) Uani 1 1 d
H12 H 0.795(2) 0.3000(15) 0.4715(10) 0.017(4) Uiso 1 1 d
C13 C 0.5635(2) 0.34850(14) 0.47298(9) 0.0225(3) Uani 1 1 d
H13 H 0.548(2) 0.3359(16) 0.5258(11) 0.022(4) Uiso 1 1 d
C14 C 0.43857(19) 0.38888(14) 0.42903(9) 0.0215(3) Uani 1 1 d
H14 H 0.334(2) 0.4064(16) 0.4540(10) 0.023(5) Uiso 1 1 d
C15 C 0.45572(19) 0.40832(13) 0.35287(9) 0.0189(3) Uani 1 1 d
H15 H 0.368(2) 0.4377(15) 0.3238(10) 0.020(4) Uiso 1 1 d
C16 C 0.60236(18) 0.38523(12) 0.32107(8) 0.0163(3) Uani 1 1 d
N17 N 0.65287(14) 0.39311(10) 0.24699(7) 0.0160(3) Uani 1 1 d
C18 C 0.55512(17) 0.39916(13) 0.17940(8) 0.0167(3) Uani 1 1 d
H18 H 0.492(2) 0.3242(15) 0.1763(9) 0.014(4) Uiso 1 1 d
N19 N 0.44003(15) 0.49264(11) 0.18821(7) 0.0180(3) Uani 1 1 d
C20 C 0.32257(19) 0.49289(16) 0.12878(9) 0.0236(4) Uani 1 1 d
H20A H 0.237(2) 0.5504(17) 0.1419(11) 0.027(5) Uiso 1 1 d
H20B H 0.277(2) 0.4162(18) 0.1240(11) 0.027(5) Uiso 1 1 d
H20C H 0.367(2) 0.5167(16) 0.0787(11) 0.024(5) Uiso 1 1 d
C21 C 0.5071(2) 0.60732(14) 0.19924(10) 0.0252(4) Uani 1 1 d
H21A H 0.557(3) 0.6406(19) 0.1535(12) 0.040(6) Uiso 1 1 d
H21B H 0.588(2) 0.6048(17) 0.2401(11) 0.026(5) Uiso 1 1 d
H21C H 0.419(2) 0.6609(18) 0.2148(11) 0.030(5) Uiso 1 1 d
C22 C 0.66130(17) 0.40946(13) 0.10990(9) 0.0180(3) Uani 1 1 d
H22A H 0.703(2) 0.4908(19) 0.1078(11) 0.033(5) Uiso 1 1 d
H22B H 0.596(2) 0.3985(16) 0.0657(11) 0.022(5) Uiso 1 1 d
C23 C 0.80803(17) 0.35575(12) 0.24492(8) 0.0162(3) Uani 1 1 d
C24 C 0.90373(16) 0.34979(13) 0.17480(8) 0.0166(3) Uani 1 1 d
H24 H 0.955(2) 0.4281(17) 0.1666(10) 0.021(5) Uiso 1 1 d

loop_
_atom_site_aniso_label
_atom_site_aniso_U_11
_atom_site_aniso_U_22
_atom_site_aniso_U_33
_atom_site_aniso_U_23
_atom_site_aniso_U_13
_atom_site_aniso_U_12
C1 0.0227(8) 0.0364(10) 0.0190(8) -0.0011(7) 0.0032(7) -0.0046(7)
C2 0.0157(7) 0.0248(8) 0.0196(8) 0.0023(6) 0.0026(6) -0.0001(6)
C3 0.0145(7) 0.0199(8) 0.0179(7) 0.0015(6) -0.0001(6) 0.0005(6)
C4 0.0156(7) 0.0206(8) 0.0189(8) -0.0010(6) -0.0004(6) -0.0020(6)
C5 0.0194(7) 0.0190(7) 0.0237(8) -0.0016(6) 0.0021(6) 0.0005(6)
C6 0.0195(7) 0.0188(7) 0.0239(8) 0.0009(6) 0.0006(6) 0.0029(6)
N7 0.0144(6) 0.0192(6) 0.0212(7) 0.0013(5) -0.0021(5) 0.0011(5)
C8 0.0150(7) 0.0248(8) 0.0227(8) 0.0025(6) -0.0027(6) 0.0010(6)
C9 0.0192(8) 0.0228(8) 0.0213(8) 0.0019(6) -0.0033(6) 0.0014(7)
C10 0.0172(7) 0.0165(7) 0.0190(7) 0.0000(6) -0.0028(6) -0.0011(6)
C11 0.0197(7) 0.0137(7) 0.0188(7) -0.0006(6) -0.0022(6) -0.0014(6)
C12 0.0239(8) 0.0192(8) 0.0178(7) 0.0010(6) -0.0031(6) 0.0004(6)
C13 0.0300(8) 0.0212(8) 0.0164(8) -0.0001(6) 0.0020(6) -0.0014(7)
C14 0.0214(8) 0.0219(8) 0.0211(8) -0.0026(6) 0.0046(6) -0.0016(6)
C15 0.0193(7) 0.0171(7) 0.0204(8) -0.0015(6) 0.0000(6) 0.0001(6)
C16 0.0196(7) 0.0128(7) 0.0163(7) -0.0009(5) 0.0002(6) -0.0009(6)
N17 0.0152(6) 0.0163(6) 0.0165(6) 0.0000(5) -0.0006(5) 0.0011(5)
C18 0.0162(7) 0.0159(7) 0.0179(7) 0.0001(6) -0.0019(6) 0.0010(6)
N19 0.0164(6) 0.0166(6) 0.0210(6) 0.0001(5) -0.0011(5) 0.0022(5)
C20 0.0190(8) 0.0285(9) 0.0231(8) 0.0015(7) -0.0018(7) 0.0049(7)
C21 0.0264(8) 0.0170(8) 0.0321(10) 0.0005(6) -0.0005(7) 0.0015(7)
C22 0.0159(7) 0.0206(8) 0.0174(8) 0.0015(6) -0.0010(6) 0.0017(6)
C23 0.0152(7) 0.0139(7) 0.0196(7) 0.0002(6) -0.0002(6) -0.0007(6)
C24 0.0146(7) 0.0170(7) 0.0182(7) 0.0018(6) -0.0002(6) -0.0014(6)

loop_
_atom_type_symbol
_atom_type_description
_atom_type_scat_dispersion_real
_atom_type_scat_dispersion_imag
_atom_type_scat_source
C C 0.0181 0.0091 'International Tables Vol C Tables 4.2.6.8 and 6.1.1.4'
H H 0.0000 0.0000 'International Tables Vol C Tables 4.2.6.8 and 6.1.1.4'
N N 0.0311 0.0180 'International Tables Vol C Tables 4.2.6.8 and 6.1.1.4'

loop_
_geom_angle_atom_site_label_1
_geom_angle_atom_site_label_2
_geom_angle_atom_site_label_3
_geom_angle
C1 C2 C3 116.79(13)
C24 C3 C4 109.14(12)
C24 C3 C2 107.80(12)
C4 C3 C2 112.01(12)
C24 C3 C22 106.27(12)
C4 C3 C22 111.79(12)
C2 C3 C22 109.60(12)
C5 C4 C3 111.26(12)
C6 C5 C4 110.21(12)
N7 C6 C5 111.08(13)
C6 N7 C8 111.42(12)
C6 N7 C24 113.07(11)
C8 N7 C24 108.86(12)
N7 C8 C9 114.94(13)
C10 C9 C8 109.37(13)
C23 C10 C11 106.65(13)
C23 C10 C9 121.15(14)
C11 C10 C9 132.13(14)
C12 C11 C16 119.27(14)
C12 C11 C10 133.60(15)
C16 C11 C10 107.10(13)
C13 C12 C11 118.78(15)
C12 C13 C14 121.16(15)
C15 C14 C13 121.55(15)
C14 C15 C16 117.53(15)
N17 C16 C15 130.46(14)
N17 C16 C11 107.83(13)
C15 C16 C11 121.70(14)
C23 N17 C16 107.35(12)
C23 N17 C18 122.13(13)
C16 N17 C18 127.48(12)
N19 C18 N17 109.02(12)
N19 C18 C22 114.99(12)
N17 C18 C22 109.48(12)
C21 N19 C20 111.49(13)
C21 N19 C18 114.87(12)
C20 N19 C18 112.45(12)
C18 C22 C3 116.90(12)
C10 C23 N17 111.05(13)
C10 C23 C24 125.28(13)
N17 C23 C24 123.66(13)
N7 C24 C23 109.74(12)
N7 C24 C3 113.69(12)
C23 C24 C3 112.34(12)

loop_
_geom_bond_atom_site_label_1
_geom_bond_atom_site_label_2
_geom_bond_distance
C1 C2 1.522(2)
C2 C3 1.541(2)
C3 C24 1.536(2)
C3 C4 1.540(2)
C3 C22 1.545(2)
C4 C5 1.529(2)
C5 C6 1.521(2)
C6 N7 1.471(2)
N7 C8 1.473(2)
N7 C24 1.4794(19)
C8 C9 1.544(2)
C9 C10 1.502(2)
C10 C23 1.363(2)
C10 C11 1.434(2)
C11 C12 1.405(2)
C11 C16 1.421(2)
C12 C13 1.382(2)
C13 C14 1.401(2)
C14 C15 1.386(2)
C15 C16 1.397(2)
C16 N17 1.394(2)
N17 C23 1.3898(19)
N17 C18 1.4676(19)
C18 N19 1.465(2)
C18 C22 1.540(2)
N19 C21 1.454(2)
N19 C20 1.458(2)
C23 C24 1.495(2)
